data_2008431
loop_
_publ_author_name
'Ellermeier, Jan'
'N\"ather, Christian'
'Bensch, Wolfgang'

_publ_section_title
;
 Tris(ethylenediamine-<i>N</i>,<i>N</i>')nickel(II) tetrathiomolybdate
;
_journal_issue 4
_journal_name_full 'Acta Crystallographica Section C'
_journal_page_first 501
_journal_page_last 503
_journal_paper_doi 10.1107/S0108270198016461
_journal_volume 55
_journal_year 1999
_chemical_formula_iupac '[Ni(C2 H8 N2)3][Mo S4]'
_chemical_formula_sum 'C6 H24 Mo N6 Ni S4'
_chemical_formula_weight 463.20
_chemical_name_common ' tris(ethylenediamine)-nickel(II)tetrathiomolybdate'
_chemical_name_systematic
;
 ?
;
_space_group_IT_number 33
_symmetry_cell_setting orthorhombic
_symmetry_space_group_name_Hall 'P 2c -2n'
_symmetry_space_group_name_H-M 'P n a 21'
_audit_creation_method SHELXL
_cell_angle_alpha 90.00
_cell_angle_beta 90.00
_cell_angle_gamma 90.00
_cell_formula_units_Z 4
_cell_length_a 16.169(2)
_cell_length_b 7.6796(9)
_cell_length_c 14.153(2)
_cell_measurement_reflns_used 114
_cell_measurement_temperature 293(2)
_cell_measurement_theta_max 21
_cell_measurement_theta_min 15
_cell_volume 1757.4(4)
_computing_cell_refinement DIF4
_computing_data_collection 'DIF4 (Stoe & Cie, 1992a)'
_computing_data_reduction 'REDU4 (Stoe & Cie, 1992b)'
_computing_molecular_graphics 'XP in SHELXTL/PC (Siemens, 1990)'
_computing_publication_material 'CIFTAB in SHELXL93'
_computing_structure_refinement 'SHELXL93 (Sheldrick, 1993)'
_computing_structure_solution 'SHELXS86 (Sheldrick, 1990)'
_diffrn_ambient_temperature 293(2)
_diffrn_measurement_device 'STOE AEDII four-circle'
_diffrn_measurement_method \w/\q
_diffrn_radiation_monochromator graphite
_diffrn_radiation_source 'fine-focus sealed tube'
_diffrn_radiation_type MoK\a
_diffrn_radiation_wavelength 0.71073
_diffrn_reflns_av_R_equivalents 0.024
_diffrn_reflns_av_sigmaI/netI 0.0275
_diffrn_reflns_limit_h_max 17
_diffrn_reflns_limit_h_min -22
_diffrn_reflns_limit_k_max 0
_diffrn_reflns_limit_k_min -10
_diffrn_reflns_limit_l_max 1
_diffrn_reflns_limit_l_min -19
_diffrn_reflns_number 5093
_diffrn_reflns_theta_max 30.01
_diffrn_reflns_theta_min 2.52
_diffrn_standards_decay_% negligible
_diffrn_standards_interval_time 120
_diffrn_standards_number 4
_exptl_absorpt_coefficient_mu 2.253
_exptl_absorpt_correction_T_max 0.893
_exptl_absorpt_correction_T_min 0.793
_exptl_absorpt_correction_type 'empirical via \y scans (Siemens, 1990)'
_exptl_crystal_colour red
_exptl_crystal_density_diffrn 1.751
_exptl_crystal_description plate
_exptl_crystal_F_000 944
_exptl_crystal_size_max 0.20
_exptl_crystal_size_mid 0.05
_exptl_crystal_size_min 0.05
_refine_diff_density_max 0.371
_refine_diff_density_min -0.328
_refine_ls_abs_structure_details 'Flack (1983)'
_refine_ls_abs_structure_Flack -0.003(13)
_refine_ls_extinction_coef 0.00054(15)
_refine_ls_extinction_method SHELXL93
_refine_ls_goodness_of_fit_all 1.010
_refine_ls_goodness_of_fit_obs 1.044
_refine_ls_hydrogen_treatment constr
_refine_ls_matrix_type full
_refine_ls_number_parameters 172
_refine_ls_number_reflns 2854
_refine_ls_number_restraints 1
_refine_ls_restrained_S_all 1.010
_refine_ls_restrained_S_obs 1.044
_refine_ls_R_factor_all 0.039
_refine_ls_R_factor_obs 0.021
_refine_ls_shift/esd_max 0.000
_refine_ls_shift/esd_mean 0.000
_refine_ls_structure_factor_coef Fsqd
_refine_ls_weighting_details 'w = 1/[\s^2^(Fo^2^)+(0.0260P)^2^] where P = (Fo^2^+2Fc^2^)/3'
_refine_ls_weighting_scheme calc
_refine_ls_wR_factor_all 0.050
_refine_ls_wR_factor_obs 0.046
_reflns_number_observed 2301
_reflns_number_total 2854
_reflns_observed_criterion I>2\s(I)
_cod_data_source_file sk1258.cif
_cod_data_source_block je134
_cod_depositor_comments
;
The following automatic conversions were performed:
'_geom_bond_publ_flag' value 'Y' changed to 'y' according to
'/home/saulius/struct/CIF-dictionaries/cif_core.dic' dictionary named
'cif_core.dic' version 2.4.1 from 2010-06-29 (10
times).

'_geom_bond_publ_flag' value 'N' changed to 'n' according to
'/home/saulius/struct/CIF-dictionaries/cif_core.dic' dictionary named
'cif_core.dic' version 2.4.1 from 2010-06-29 (12 times).

Automatic conversion script
Id: cif_fix_enum 1527 2010-12-29 10:47:43Z saulius 

The following automatic conversions were performed:

'_refine_ls_weighting_scheme' value 'calc w =
1/[\s^2^(Fo^2^)+(0.0260P)^2^] where P = (Fo^2^+2Fc^2^)/3' was changed
to 'calc'. New tag '_refine_ls_weighting_details' was created. The
value of the new tag was set to 'w = 1/[\s^2^(Fo^2^)+(0.0260P)^2^]
where P = (Fo^2^+2Fc^2^)/3'.

Automatic conversion script
Id: cif_fix_values 3143 2015-03-26 13:38:13Z robertas 
;
_cod_database_code 2008431

loop_
_symmetry_equiv_pos_as_xyz
'x, y, z'
'-x, -y, z+1/2'
'x+1/2, -y+1/2, z'
'-x+1/2, y+1/2, z+1/2'

loop_
_atom_site_aniso_label
_atom_site_aniso_U_11
_atom_site_aniso_U_22
_atom_site_aniso_U_33
_atom_site_aniso_U_12
_atom_site_aniso_U_13
_atom_site_aniso_U_23
Mo 0.03509(11) 0.03450(10) 0.03157(12) 0.00011(10) -0.00151(13) -0.00213(13)
S1 0.0490(5) 0.0506(4) 0.0970(9) -0.0143(4) -0.0068(7) 0.0001(8)
S2 0.0628(5) 0.0498(5) 0.0432(5) 0.0079(4) -0.0096(4) -0.0157(4)
S3 0.0507(5) 0.0570(5) 0.0422(5) 0.0164(4) 0.0024(4) 0.0082(5)
S4 0.0665(6) 0.0529(5) 0.0321(4) 0.0069(4) 0.0019(4) 0.0020(4)
Ni 0.0308(2) 0.0355(2) 0.0285(2) 0.0008(2) -0.0001(2) 0.0012(2)
N1 0.0427(14) 0.056(2) 0.0371(15) -0.0048(12) 0.0028(12) -0.0084(14)
C1 0.072(4) 0.075(4) 0.029(3) 0.008(3) 0.016(3) 0.003(3)
C2 0.074(5) 0.081(5) 0.034(3) 0.010(4) 0.005(3) 0.025(3)
N2 0.0394(12) 0.0440(12) 0.045(2) -0.0025(10) -0.0011(14) 0.005(2)
N3 0.051(2) 0.047(2) 0.041(2) 0.0008(13) -0.0056(13) -0.0030(14)
C3 0.060(2) 0.058(2) 0.050(2) 0.006(2) 0.000(2) -0.016(2)
C4 0.044(2) 0.078(3) 0.050(2) 0.005(2) 0.010(2) -0.019(2)
N4 0.0342(12) 0.0468(15) 0.046(2) 0.0008(11) 0.0016(12) -0.0042(15)
N5 0.0512(14) 0.0447(15) 0.038(2) -0.0020(12) 0.0009(13) 0.0053(13)
C5 0.060(2) 0.038(2) 0.040(2) 0.0093(15) 0.000(2) 0.002(2)
C6 0.050(2) 0.050(2) 0.047(2) 0.015(2) -0.014(2) -0.006(2)
N6 0.0355(13) 0.0430(14) 0.055(2) 0.0023(10) -0.0016(13) -0.002(2)

loop_
_atom_site_label
_atom_site_fract_x
_atom_site_fract_y
_atom_site_fract_z
_atom_site_U_iso_or_equiv
_atom_site_thermal_displace_type
_atom_site_calc_flag
_atom_site_refinement_flags
_atom_site_occupancy
_atom_site_disorder_group
_atom_site_type_symbol
Mo 0.125387(14) 0.36689(3) 0.57800(2) 0.03372(6) Uani d . 1 . Mo
S1 0.01033(6) 0.21980(12) 0.57619(13) 0.0655(3) Uani d . 1 . S
S2 0.10940(6) 0.60291(13) 0.66150(7) 0.0519(2) Uani d . 1 . S
S3 0.22453(5) 0.21060(13) 0.63974(7) 0.0500(2) Uani d . 1 . S
S4 0.15788(6) 0.44747(12) 0.43455(7) 0.0505(2) Uani d . 1 . S
Ni 0.37780(2) 0.78239(6) 0.48029(3) 0.03160(9) Uani d . 1 . Ni
N1 0.3944(2) 0.9087(4) 0.6123(2) 0.0453(7) Uani d . 1 . N
H1N 0.4487 0.9194 0.6249 0.054 Uiso calc R 1 1 H
H2N 0.3720 1.0159 0.6103 0.054 Uiso calc R 1 1 H
C1 0.3546(4) 0.8060(10) 0.6852(4) 0.058(2) Uani d P 0.70 1 C
H1A 0.2953 0.8240 0.6835 0.070 Uiso calc PR 0.70 1 H
H1B 0.3748 0.8404 0.7470 0.070 Uiso calc PR 0.70 1 H
C2 0.3745(5) 0.6171(10) 0.6671(5) 0.063(2) Uani d P 0.70 1 C
H2A 0.4333 0.5973 0.6752 0.076 Uiso calc PR 0.70 1 H
H2B 0.3450 0.5442 0.7118 0.076 Uiso calc PR 0.70 1 H
C1' 0.4058(8) 0.7613(18) 0.6861(11) 0.050(3) Uiso d P 0.30 2 C
H1C 0.4598 0.7076 0.6794 0.060 Uiso calc PR 0.30 2 H
H1D 0.4008 0.8071 0.7497 0.060 Uiso calc PR 0.30 2 H
C2' 0.3390(9) 0.632(2) 0.6669(15) 0.057(5) Uiso d P 0.30 2 C
H2C 0.3432 0.5348 0.7104 0.068 Uiso calc PR 0.30 2 H
H2D 0.2852 0.6858 0.6747 0.068 Uiso calc PR 0.30 2 H
N2 0.3496(2) 0.5712(3) 0.5687(3) 0.0428(6) Uani d . 1 . N
H3N 0.2950 0.5485 0.5666 0.051 Uiso calc R 1 1 H
H4N 0.3770 0.4756 0.5495 0.051 Uiso calc R 1 1 H
N3 0.3632(2) 0.6234(4) 0.3578(2) 0.0463(7) Uani d . 1 . N
H5N 0.3208 0.5491 0.3662 0.056 Uiso calc R 1 . H
H6N 0.3521 0.6905 0.3073 0.056 Uiso calc R 1 . H
C3 0.4406(2) 0.5250(5) 0.3418(3) 0.0560(9) Uani d . 1 . C
H3A 0.4438(2) 0.4885(5) 0.2763(3) 0.067 Uiso calc R 1 . H
H3B 0.4413(2) 0.4218(5) 0.3813(3) 0.067 Uiso calc R 1 . H
C4 0.5132(2) 0.6397(6) 0.3655(3) 0.0575(10) Uani d . 1 . C
H4A 0.5642(2) 0.5740(6) 0.3600(3) 0.069 Uiso calc R 1 . H
H4B 0.5156(2) 0.7369(6) 0.3218(3) 0.069 Uiso calc R 1 . H
N4 0.50363(15) 0.7047(4) 0.4629(2) 0.0423(6) Uani d . 1 . N
H7N 0.53754 0.7958 0.4728 0.051 Uiso calc R 1 . H
H8N 0.51645 0.6204 0.5046 0.051 Uiso calc R 1 . H
N5 0.3994(2) 1.0149(4) 0.4030(2) 0.0446(7) Uani d . 1 . N
H9N 0.4401 1.0770 0.4304 0.054 Uiso calc R 1 . H
H10N 0.4148 0.9893 0.3435 0.054 Uiso calc R 1 . H
C5 0.3212(2) 1.1170(4) 0.4023(3) 0.0459(8) Uani d . 1 . C
H5A 0.3215 1.1980 0.3497 0.055 Uiso calc R 1 . H
H5B 0.3165 1.1834 0.4604 0.055 Uiso calc R 1 . H
C6 0.2486(2) 0.9945(4) 0.3933(3) 0.0486(8) Uani d . 1 . C
H6A 0.1972 1.0594 0.3964 0.058 Uiso calc R 1 . H
H6B 0.2508 0.9346 0.3330 0.058 Uiso calc R 1 . H
N6 0.2523(2) 0.8666(3) 0.4715(2) 0.0444(7) Uani d . 1 . N
H11N 0.2188 0.7757 0.4596 0.053 Uiso calc R 1 . H
H12N 0.2365 0.9164 0.5262 0.053 Uiso calc R 1 . H

loop_
_atom_type_symbol
_atom_type_description
_atom_type_scat_dispersion_real
_atom_type_scat_dispersion_imag
_atom_type_scat_source
C C 0.0033 0.0016 'International Tables Vol C Tables 4.2.6.8 and 6.1.1.4'
H H 0.0000 0.0000 'International Tables Vol C Tables 4.2.6.8 and 6.1.1.4'
N N 0.0061 0.0033 'International Tables Vol C Tables 4.2.6.8 and 6.1.1.4'
S S 0.1246 0.1234 'International Tables Vol C Tables 4.2.6.8 and 6.1.1.4'
Ni Ni 0.3393 1.1124 'International Tables Vol C Tables 4.2.6.8 and 6.1.1.4'
Mo Mo -1.6832 0.6857 'International Tables Vol C Tables 4.2.6.8 and 6.1.1.4'

loop_
_geom_angle_atom_site_label_1
_geom_angle_atom_site_label_2
_geom_angle_atom_site_label_3
_geom_angle
_geom_angle_publ_flag
S1 Mo S2 109.67(5) y
S1 Mo S3 110.29(4) y
S2 Mo S3 109.09(4) y
S1 Mo S4 109.96(6) y
S2 Mo S4 107.25(4) y
S3 Mo S4 110.52(4) y
N2 Ni N1 81.71(13) y
N2 Ni N5 173.21(13) y
N1 Ni N5 92.77(13) y
N2 Ni N3 91.04(13) y
N1 Ni N3 172.28(13) y
N5 Ni N3 94.64(12) y
N2 Ni N6 93.57(11) y
N1 Ni N6 91.89(12) y
N5 Ni N6 82.61(12) y
N3 Ni N6 91.21(12) y
N2 Ni N4 93.43(11) y
N1 Ni N4 96.24(11) y
N5 Ni N4 91.09(12) y
N3 Ni N4 81.47(11) y
N6 Ni N4 169.96(13) y
C1 N1 Ni 108.8(3) n
C1' N1 Ni 105.9(6) n
N1 C1 C2 107.9(5) n
N2 C2 C1 109.2(5) n
C2' C1' N1 106.0(11) n
N2 C2' C1' 107.4(13) n
C2' N2 Ni 110.0(8) n
C2 N2 Ni 108.4(3) n
C3 N3 Ni 108.9(2) n
N3 C3 C4 109.0(3) n
N4 C4 C3 109.0(3) n
C4 N4 Ni 107.6(2) n
C5 N5 Ni 107.9(2) n
N5 C5 C6 109.4(3) n
N6 C6 C5 108.6(3) n
C6 N6 Ni 106.4(2) n

loop_
_geom_bond_atom_site_label_1
_geom_bond_atom_site_label_2
_geom_bond_site_symmetry_2
_geom_bond_distance
_geom_bond_publ_flag
Mo S1 . 2.1766(9) y
Mo S2 . 2.1791(10) y
Mo S3 . 2.1849(9) y
Mo S4 . 2.1865(11) y
Ni N2 . 2.099(3) y
Ni N1 . 2.122(3) y
Ni N5 . 2.123(3) y
Ni N3 . 2.133(3) y
Ni N6 . 2.133(3) y
Ni N4 . 2.135(2) y
N1 C1 . 1.450(7) n
N1 C1' . 1.552(14) n
C1 C2 . 1.508(10) n
C2 N2 . 1.491(8) n
C1' C2' . 1.49(2) n
C2' N2 . 1.48(2) n
N3 C3 . 1.479(5) n
C3 C4 . 1.505(5) n
C4 N4 . 1.474(5) n
N5 C5 . 1.488(4) n
C5 C6 . 1.509(5) n
C6 N6 . 1.481(5) n

loop_
_geom_torsion_atom_site_label_1
_geom_torsion_atom_site_label_2
_geom_torsion_atom_site_label_3
_geom_torsion_atom_site_label_4
_geom_torsion
_geom_torsion_publ_flag
N2 Ni N1 C1 -17.2(3) n
N5 Ni N1 C1 158.9(3) n
N3 Ni N1 C1 -37.5(10) n
N6 Ni N1 C1 76.2(3) n
N4 Ni N1 C1 -109.7(3) n
N2 Ni N1 C1' 19.0(6) n
N5 Ni N1 C1' -165.0(5) n
N3 Ni N1 C1' -1.3(11) n
N6 Ni N1 C1' 112.3(6) n
N4 Ni N1 C1' -73.6(6) n
C1' N1 C1 C2 -48.3(10) n
Ni N1 C1 C2 42.7(6) n
N1 C1 C2 N2 -54.9(8) n
C1 N1 C1' C2' 53.3(12) n
Ni N1 C1' C2' -46.8(12) n
N1 C1' C2' N2 59.0(15) n
C1' C2' N2 C2 47.8(17) n
C1' C2' N2 Ni -42.2(13) n
C1 C2 N2 C2' -59.(2) n
C1 C2 N2 Ni 38.7(6) n
N1 Ni N2 C2' 12.0(7) n
N5 Ni N2 C2' -23.8(13) n
N3 Ni N2 C2' -170.7(7) n
N6 Ni N2 C2' -79.4(7) n
N4 Ni N2 C2' 107.8(7) n
N1 Ni N2 C2 -12.0(4) n
N5 Ni N2 C2 -47.9(11) n
N3 Ni N2 C2 165.3(4) n
N6 Ni N2 C2 -103.4(4) n
N4 Ni N2 C2 83.8(4) n
N2 Ni N3 C3 -82.4(3) n
N1 Ni N3 C3 -62.3(9) n
N5 Ni N3 C3 101.4(3) n
N6 Ni N3 C3 -176.0(3) n
N4 Ni N3 C3 10.9(2) n
Ni N3 C3 C4 -37.7(4) n
N3 C3 C4 N4 55.2(4) n
C3 C4 N4 Ni -43.7(4) n
N2 Ni N4 C4 108.4(3) n
N1 Ni N4 C4 -169.6(3) n
N5 Ni N4 C4 -76.7(3) n
N3 Ni N4 C4 17.9(3) n
N6 Ni N4 C4 -25.7(7) n
N2 Ni N5 C5 -46.0(11) n
N1 Ni N5 C5 -81.4(2) n
N3 Ni N5 C5 100.8(2) n
N6 Ni N5 C5 10.2(2) n
N4 Ni N5 C5 -177.7(2) n
Ni N5 C5 C6 -37.7(4) n
N5 C5 C6 N6 56.4(4) n
C5 C6 N6 Ni -44.8(3) n
N2 Ni N6 C6 -166.7(2) n
N1 Ni N6 C6 111.5(2) n
N5 Ni N6 C6 18.9(2) n
N3 Ni N6 C6 -75.6(2) n
N4 Ni N6 C6 -32.6(7) n
